data_2017290
loop_
_publ_author_name
'Wei, Linheng'
'Wang, Ziliang'
'Meng, Xianggao'

_publ_section_title
;
 Three-dimensional networks in bis(imidazolium) 2,2'-dithiodibenzoate
 and 4-methylimidazolium 2-[(2-carboxyphenyl)disulfanyl]benzoate
;
_journal_coeditor_code FG3123
_journal_issue 9
_journal_name_full 'Acta Crystallographica Section C'
_journal_page_first o453
_journal_page_last o456
_journal_paper_doi 10.1107/S0108270109030686
_journal_volume 65
_journal_year 2009
_chemical_formula_iupac '2C3 H5 N2 + , C14 H8 O4 S2 2-'
_chemical_formula_moiety '2C3 H5 N2 + , C14 H8 O4 S2 2-'
_chemical_formula_sum 'C20 H18 N4 O4 S2'
_chemical_formula_weight 442.50
_chemical_name_systematic
;
bis(imidazolium) 2,2'-dithiodibenzoate
;
_space_group_IT_number 15
_symmetry_cell_setting monoclinic
_symmetry_space_group_name_Hall '-C 2yc'
_symmetry_space_group_name_H-M 'C 1 2/c 1'
_atom_sites_solution_hydrogens geom
_atom_sites_solution_primary direct
_atom_sites_solution_secondary difmap
_audit_creation_method SHELXL97
_cell_angle_alpha 90.00
_cell_angle_beta 94.2280(10)
_cell_angle_gamma 90.00
_cell_formula_units_Z 4
_cell_length_a 17.0142(13)
_cell_length_b 5.9064(4)
_cell_length_c 19.9254(15)
_cell_measurement_reflns_used 2506
_cell_measurement_temperature 297(2)
_cell_measurement_theta_max 25.44
_cell_measurement_theta_min 2.40
_cell_volume 1996.9(3)
_computing_cell_refinement 'SMART (Bruker, 2001)'
_computing_data_collection 'SMART (Bruker, 2001)'
_computing_data_reduction 'SAINT-Plus (Bruker, 2001)'
_computing_molecular_graphics 'PLATON (Spek, 2009)'
_computing_publication_material 'PLATON (Spek, 2009)'
_computing_structure_refinement 'SHELXL97 (Sheldrick, 2008)'
_computing_structure_solution 'SHELXS97 (Sheldrick, 2008)'
_diffrn_ambient_temperature 297(2)
_diffrn_measured_fraction_theta_full 0.994
_diffrn_measured_fraction_theta_max 0.994
_diffrn_measurement_device_type 'Bruker SMART APEX CCD area-detector'
_diffrn_measurement_method '0.3\% wide \w exposures'
_diffrn_radiation_monochromator graphite
_diffrn_radiation_source 'fine-focus sealed Siemens Mo tube'
_diffrn_radiation_type 'Mo k\a'
_diffrn_radiation_wavelength 0.71073
_diffrn_reflns_av_R_equivalents 0.0384
_diffrn_reflns_av_sigmaI/netI 0.0334
_diffrn_reflns_limit_h_max 22
_diffrn_reflns_limit_h_min -22
_diffrn_reflns_limit_k_max 7
_diffrn_reflns_limit_k_min -7
_diffrn_reflns_limit_l_max 25
_diffrn_reflns_limit_l_min -25
_diffrn_reflns_number 10805
_diffrn_reflns_theta_full 27.50
_diffrn_reflns_theta_max 27.50
_diffrn_reflns_theta_min 2.05
_exptl_absorpt_coefficient_mu 0.303
_exptl_absorpt_correction_T_max 0.9880
_exptl_absorpt_correction_T_min 0.9045
_exptl_absorpt_correction_type multi-scan
_exptl_absorpt_process_details '(SADABS; Sheldrick, 1997)'
_exptl_crystal_colour colourless
_exptl_crystal_density_diffrn 1.472
_exptl_crystal_density_method 'not measured'
_exptl_crystal_description plate
_exptl_crystal_F_000 920
_exptl_crystal_size_max 0.30
_exptl_crystal_size_mid 0.30
_exptl_crystal_size_min 0.04
_refine_diff_density_max 0.377
_refine_diff_density_min -0.255
_refine_ls_extinction_method none
_refine_ls_goodness_of_fit_ref 1.064
_refine_ls_hydrogen_treatment constr
_refine_ls_matrix_type full
_refine_ls_number_parameters 136
_refine_ls_number_reflns 2283
_refine_ls_number_restraints 0
_refine_ls_restrained_S_all 1.064
_refine_ls_R_factor_all 0.0644
_refine_ls_R_factor_gt 0.0461
_refine_ls_shift/su_max 0.000
_refine_ls_shift/su_mean 0.000
_refine_ls_structure_factor_coef Fsqd
_refine_ls_weighting_details 'calc w = 1/[\s^2^(Fo^2^)+(0.0702P)^2^+0.7582P] where P=(Fo^2^+2Fc^2^)/3'
_refine_ls_weighting_scheme calc
_refine_ls_wR_factor_gt 0.1190
_refine_ls_wR_factor_ref 0.1285
_reflns_number_gt 1721
_reflns_number_total 2283
_reflns_threshold_expression I>2\s(I)
_cod_data_source_file fg3123.cif
_cod_data_source_block I
_cod_original_sg_symbol_H-M 'C 2/c'
_cod_database_code 2017290
_cod_database_fobs_code 2017290

loop_
_symmetry_equiv_pos_as_xyz
'x, y, z'
'-x, y, -z+1/2'
'x+1/2, y+1/2, z'
'-x+1/2, y+1/2, -z+1/2'
'-x, -y, -z'
'x, -y, z-1/2'
'-x+1/2, -y+1/2, -z'
'x+1/2, -y+1/2, z-1/2'

loop_
_atom_site_type_symbol
_atom_site_label
_atom_site_fract_x
_atom_site_fract_y
_atom_site_fract_z
_atom_site_U_iso_or_equiv
_atom_site_adp_type
_atom_site_calc_flag
_atom_site_refinement_flags
_atom_site_occupancy
_atom_site_disorder_assembly
_atom_site_disorder_group
S S1 0.48149(3) 0.04094(10) 0.69993(3) 0.0397(2) Uani d . 1 . .
O O1 0.30395(8) 0.0444(3) 0.53687(7) 0.0412(4) Uani d . 1 . .
O O2 0.43265(8) 0.0302(3) 0.56336(7) 0.0417(4) Uani d . 1 . .
C C1 0.35552(11) 0.2582(3) 0.63087(9) 0.0325(5) Uani d . 1 . .
C C2 0.40456(11) 0.2497(3) 0.69097(10) 0.0338(5) Uani d . 1 . .
C C3 0.39232(14) 0.4048(4) 0.74170(10) 0.0457(6) Uani d . 1 . .
H H3 0.4237 0.3988 0.7819 0.055 Uiso calc R 1 . .
C C4 0.33418(15) 0.5676(4) 0.73326(12) 0.0542(7) Uani d . 1 . .
H H4 0.3266 0.6693 0.7678 0.065 Uiso calc R 1 . .
C C5 0.28745(15) 0.5803(4) 0.67411(13) 0.0527(6) Uani d . 1 . .
H H5 0.2490 0.6920 0.6681 0.063 Uiso calc R 1 . .
C C6 0.29824(13) 0.4252(4) 0.62376(11) 0.0412(5) Uani d . 1 . .
H H6 0.2662 0.4330 0.5840 0.049 Uiso calc R 1 . .
C C7 0.36484(11) 0.0979(3) 0.57310(9) 0.0308(4) Uani d . 1 . .
N N1 0.15372(10) 0.0371(3) 0.56232(9) 0.0392(4) Uani d . 1 . .
H H1 0.2020 0.0694 0.5562 0.047 Uiso calc R 1 . .
C C2' 0.11896(12) -0.1578(4) 0.54832(10) 0.0386(5) Uani d . 1 . .
H H2' 0.1423 -0.2833 0.5298 0.046 Uiso calc R 1 . .
N N3 0.04561(10) -0.1459(3) 0.56494(8) 0.0395(4) Uani d . 1 . .
H H3' 0.0114 -0.2531 0.5609 0.047 Uiso calc R 1 . .
C C4' 0.03301(13) 0.0661(4) 0.58975(11) 0.0412(5) Uani d . 1 . .
H H4' -0.0138 0.1207 0.6048 0.049 Uiso calc R 1 . .
C C5' 0.10054(13) 0.1795(4) 0.58818(11) 0.0423(5) Uani d . 1 . .
H H5' 0.1097 0.3280 0.6021 0.051 Uiso calc R 1 . .

loop_
_atom_site_aniso_label
_atom_site_aniso_U_11
_atom_site_aniso_U_22
_atom_site_aniso_U_33
_atom_site_aniso_U_12
_atom_site_aniso_U_13
_atom_site_aniso_U_23
S1 0.0390(3) 0.0432(4) 0.0352(3) 0.0051(2) -0.0082(2) -0.0061(2)
O1 0.0290(7) 0.0547(10) 0.0386(8) -0.0038(7) -0.0048(6) -0.0140(7)
O2 0.0274(8) 0.0514(10) 0.0459(9) -0.0008(6) 0.0004(6) -0.0161(7)
C1 0.0276(10) 0.0403(12) 0.0294(9) -0.0039(8) 0.0008(7) -0.0036(8)
C2 0.0323(10) 0.0370(11) 0.0314(9) -0.0011(8) -0.0012(8) -0.0007(8)
C3 0.0528(13) 0.0523(15) 0.0307(10) 0.0050(11) -0.0070(9) -0.0075(10)
C4 0.0646(16) 0.0530(16) 0.0444(13) 0.0156(12) -0.0001(11) -0.0180(11)
C5 0.0527(14) 0.0497(15) 0.0544(14) 0.0170(12) -0.0053(11) -0.0090(12)
C6 0.0380(12) 0.0481(14) 0.0362(11) 0.0040(10) -0.0061(9) -0.0054(9)
C7 0.0302(10) 0.0341(11) 0.0282(9) -0.0039(8) 0.0013(7) -0.0015(8)
N1 0.0326(9) 0.0449(11) 0.0403(10) -0.0046(8) 0.0039(7) -0.0016(8)
C2' 0.0367(11) 0.0415(13) 0.0371(10) 0.0007(10) -0.0013(8) -0.0065(9)
N3 0.0319(9) 0.0445(11) 0.0412(9) -0.0062(8) -0.0035(7) 0.0001(8)
C4' 0.0373(12) 0.0451(13) 0.0415(11) 0.0076(10) 0.0064(9) 0.0027(10)
C5' 0.0488(13) 0.0355(12) 0.0432(12) 0.0011(10) 0.0066(10) -0.0028(9)

loop_
_atom_type_symbol
_atom_type_description
_atom_type_scat_dispersion_real
_atom_type_scat_dispersion_imag
_atom_type_scat_source
C C 0.0033 0.0016 'International Tables Vol C Tables 4.2.6.8 and 6.1.1.4'
H H 0.0000 0.0000 'International Tables Vol C Tables 4.2.6.8 and 6.1.1.4'
N N 0.0061 0.0033 'International Tables Vol C Tables 4.2.6.8 and 6.1.1.4'
O O 0.0106 0.0060 'International Tables Vol C Tables 4.2.6.8 and 6.1.1.4'
S S 0.1246 0.1234 'International Tables Vol C Tables 4.2.6.8 and 6.1.1.4'

loop_
_geom_angle_atom_site_label_1
_geom_angle_atom_site_label_2
_geom_angle_atom_site_label_3
_geom_angle_site_symmetry_1
_geom_angle_site_symmetry_3
_geom_angle
_geom_angle_publ_flag
C2 S1 S1 . 2_656 105.44(7) ?
C6 C1 C2 . . 118.69(18) ?
C6 C1 C7 . . 118.77(17) ?
C2 C1 C7 . . 122.51(18) ?
C3 C2 C1 . . 118.88(19) ?
C3 C2 S1 . . 121.77(16) ?
C1 C2 S1 . . 119.34(15) ?
C4 C3 C2 . . 121.0(2) ?
C4 C3 H3 . . 119.5 ?
C2 C3 H3 . . 119.5 ?
C5 C4 C3 . . 120.4(2) ?
C5 C4 H4 . . 119.8 ?
C3 C4 H4 . . 119.8 ?
C4 C5 C6 . . 119.2(2) ?
C4 C5 H5 . . 120.4 ?
C6 C5 H5 . . 120.4 ?
C5 C6 C1 . . 121.8(2) ?
C5 C6 H6 . . 119.1 ?
C1 C6 H6 . . 119.1 ?
O2 C7 O1 . . 124.11(18) ?
O2 C7 C1 . . 118.02(16) ?
O1 C7 C1 . . 117.85(17) ?
C2' N1 C5' . . 108.63(18) ?
C2' N1 H1 . . 125.7 ?
C5' N1 H1 . . 125.7 ?
N1 C2' N3 . . 108.64(19) ?
N1 C2' H2' . . 125.7 ?
N3 C2' H2' . . 125.7 ?
C2' N3 C4' . . 108.45(19) ?
C2' N3 H3' . . 125.8 ?
C4' N3 H3' . . 125.8 ?
C5' C4' N3 . . 107.03(18) ?
C5' C4' H4' . . 126.5 ?
N3 C4' H4' . . 126.5 ?
C4' C5' N1 . . 107.2(2) ?
C4' C5' H5' . . 126.4 ?
N1 C5' H5' . . 126.4 ?

loop_
_geom_bond_atom_site_label_1
_geom_bond_atom_site_label_2
_geom_bond_site_symmetry_2
_geom_bond_distance
_geom_bond_publ_flag
S1 C2 . 1.798(2) ?
S1 S1 2_656 2.0476(10) ?
O1 C7 . 1.259(2) ?
O2 C7 . 1.250(2) ?
C1 C6 . 1.387(3) ?
C1 C2 . 1.409(3) ?
C1 C7 . 1.508(3) ?
C2 C3 . 1.391(3) ?
C3 C4 . 1.381(3) ?
C3 H3 . 0.9300 ?
C4 C5 . 1.374(3) ?
C4 H4 . 0.9300 ?
C5 C6 . 1.381(3) ?
C5 H5 . 0.9300 ?
C6 H6 . 0.9300 ?
N1 C2' . 1.315(3) ?
N1 C5' . 1.364(3) ?
N1 H1 . 0.8600 ?
C2' N3 . 1.316(3) ?
C2' H2' . 0.9300 ?
N3 C4' . 1.369(3) ?
N3 H3' . 0.8600 ?
C4' C5' . 1.332(3) ?
C4' H4' . 0.9300 ?
C5' H5' . 0.9300 ?

loop_
_geom_hbond_atom_site_label_D
_geom_hbond_atom_site_label_H
_geom_hbond_atom_site_label_A
_geom_hbond_site_symmetry_A
_geom_hbond_distance_DH
_geom_hbond_distance_HA
_geom_hbond_distance_DA
_geom_hbond_angle_DHA
_geom_hbond_publ_flag
N1 H1 O1 . 0.86 1.81 2.643(2) 162 yes
N3 H3' O2 3_445 0.86 1.86 2.710(2) 172 yes
C2' H2' O1 7_546 0.93 2.27 3.185(3) 167 yes

loop_
_geom_torsion_atom_site_label_1
_geom_torsion_atom_site_label_2
_geom_torsion_atom_site_label_3
_geom_torsion_atom_site_label_4
_geom_torsion_site_symmetry_1
_geom_torsion_site_symmetry_2
_geom_torsion_site_symmetry_3
_geom_torsion_site_symmetry_4
_geom_torsion
_geom_torsion_publ_flag
C6 C1 C2 C3 . . . . 1.8(3) ?
C7 C1 C2 C3 . . . . 179.61(19) ?
C6 C1 C2 S1 . . . . -177.77(15) ?
C7 C1 C2 S1 . . . . 0.0(3) ?
S1 S1 C2 C3 2_656 . . . 13.6(2) ?
S1 S1 C2 C1 2_656 . . . -166.81(15) ?
C1 C2 C3 C4 . . . . -1.2(3) ?
S1 C2 C3 C4 . . . . 178.38(19) ?
C2 C3 C4 C5 . . . . -0.4(4) ?
C3 C4 C5 C6 . . . . 1.4(4) ?
C4 C5 C6 C1 . . . . -0.7(4) ?
C2 C1 C6 C5 . . . . -0.9(3) ?
C7 C1 C6 C5 . . . . -178.8(2) ?
C6 C1 C7 O2 . . . . 145.2(2) ?
C2 C1 C7 O2 . . . . -32.6(3) ?
C6 C1 C7 O1 . . . . -33.3(3) ?
C2 C1 C7 O1 . . . . 148.9(2) ?
C5' N1 C2' N3 . . . . -0.6(2) ?
N1 C2' N3 C4' . . . . 0.7(2) ?
C2' N3 C4' C5' . . . . -0.6(2) ?
N3 C4' C5' N1 . . . . 0.2(2) ?
C2' N1 C5' C4' . . . . 0.3(2) ?
